data_1011027
loop_
_publ_author_name
'Ewing, F J'

_publ_section_title 'The Crystal Structure of Diaspore'
_journal_coden_ASTM JCPSA6
_journal_name_full 'Journal of Chemical Physics'
_journal_page_first 203
_journal_page_last 207
_journal_paper_doi 10.1063/1.1749634
_journal_volume 3
_journal_year 1935
_chemical_formula_structural 'Al O (O H)'
_chemical_formula_sum 'Al H O2'
_chemical_name_mineral Diaspore
_chemical_name_systematic 'Aluminium oxide hydroxide'
_space_group_IT_number 62
_symmetry_cell_setting orthorhombic
_symmetry_Int_Tables_number 62
_symmetry_space_group_name_Hall '-P 2c 2ab'
_symmetry_space_group_name_H-M 'P b n m'
_cell_angle_alpha 90
_cell_angle_beta 90
_cell_angle_gamma 90
_cell_formula_units_Z 4
_cell_length_a 4.4
_cell_length_b 9.39
_cell_length_c 2.84
_cell_volume 117.3
_exptl_crystal_density_meas 3.4
_cod_original_formula_sum 'H Al O2'
_cod_database_code 1011027

loop_
_symmetry_equiv_pos_as_xyz
x,y,z
1/2-x,1/2+y,1/2-z
-x,-y,1/2+z
1/2+x,1/2-y,-z
-x,-y,-z
1/2+x,1/2-y,1/2+z
x,y,1/2-z
1/2-x,1/2+y,z

loop_
_atom_site_label
_atom_site_type_symbol
_atom_site_symmetry_multiplicity
_atom_site_Wyckoff_symbol
_atom_site_fract_x
_atom_site_fract_y
_atom_site_fract_z
_atom_site_occupancy
_atom_site_attached_hydrogens
_atom_site_calc_flag
Al1 Al3+ 4 c -0.036 0.146(1) -0.25 1. 0 d
O1 O2- 4 c 0.27 -0.200(2) -0.25 1. 0 d
O2 O2- 4 c -0.21 -0.052(2) -0.25 1. 0 d
H1 H1+ 4 c -1. -1. -1. 1. 0 dum

loop_
_atom_type_symbol
_atom_type_oxidation_number
Al3+ 3.000
O2- -2.000
H1+ 1.000
